data_4306671
loop_
_publ_author_name
'Kapil S. Lokare'
'Aaron L. Odom'

_publ_section_title
;
Carbonyl Olefination Using Readily Prepared Tungsten Metallacycles
;
_journal_name_full 'Inorganic Chemistry'
_journal_page_first 11191
_journal_page_last 11196
_journal_paper_doi 10.1021/ic8014964
_journal_volume 47
_journal_year 2008
_chemical_formula_moiety 'C44 H68 N2 O2 W'
_chemical_formula_sum 'C44 H68 N2 O2 W'
_chemical_formula_weight 840.85
_chemical_name_systematic
;
 ?
;
_space_group_IT_number 2
_symmetry_cell_setting triclinic
_symmetry_space_group_name_Hall '-P 1'
_symmetry_space_group_name_H-M 'P -1'
_atom_sites_solution_hydrogens geom
_atom_sites_solution_primary direct
_atom_sites_solution_secondary difmap
_audit_creation_method SHELXL-97
_cell_angle_alpha 95.753(3)
_cell_angle_beta 101.330(2)
_cell_angle_gamma 91.158(2)
_cell_formula_units_Z 2
_cell_length_a 10.9969(16)
_cell_length_b 12.9947(19)
_cell_length_c 14.851(2)
_cell_measurement_reflns_used 972
_cell_measurement_temperature 173(2)
_cell_measurement_theta_max 45.24
_cell_measurement_theta_min 5.14
_cell_volume 2068.7(5)
_computing_cell_refinement 'Bruker SMART'
_computing_data_collection 'Bruker SMART'
_computing_data_reduction 'Bruker SAINT'
_computing_molecular_graphics 'Bruker SHELXTL'
_computing_publication_material 'Bruker SHELXTL'
_computing_structure_refinement 'SHELXL-97 (Sheldrick, 1997)'
_computing_structure_solution 'SHELXS-97 (Sheldrick, 1990)'
_diffrn_ambient_temperature 173(2)
_diffrn_measured_fraction_theta_full 0.999
_diffrn_measured_fraction_theta_max 0.999
_diffrn_measurement_device_type 'CCD area detector'
_diffrn_measurement_method 'phi and omega scans'
_diffrn_radiation_monochromator graphite
_diffrn_radiation_source 'fine-focus sealed tube'
_diffrn_radiation_type MoK\a
_diffrn_radiation_wavelength 0.71073
_diffrn_reflns_av_R_equivalents 0.0417
_diffrn_reflns_av_sigmaI/netI 0.0464
_diffrn_reflns_limit_h_max 12
_diffrn_reflns_limit_h_min -12
_diffrn_reflns_limit_k_max 14
_diffrn_reflns_limit_k_min -14
_diffrn_reflns_limit_l_max 16
_diffrn_reflns_limit_l_min -16
_diffrn_reflns_number 17986
_diffrn_reflns_theta_full 23.27
_diffrn_reflns_theta_max 23.27
_diffrn_reflns_theta_min 1.41
_exptl_absorpt_coefficient_mu 2.828
_exptl_absorpt_correction_T_max 1.00000
_exptl_absorpt_correction_T_min 0.793604
_exptl_absorpt_correction_type multi-scan
_exptl_absorpt_process_details SADABS
_exptl_crystal_colour yellow
_exptl_crystal_density_diffrn 1.350
_exptl_crystal_density_method 'not measured'
_exptl_crystal_description plate
_exptl_crystal_F_000 872
_exptl_crystal_size_max 0.43
_exptl_crystal_size_mid 0.34
_exptl_crystal_size_min 0.30
_refine_diff_density_max 0.989
_refine_diff_density_min -0.981
_refine_diff_density_rms 0.093
_refine_ls_extinction_method none
_refine_ls_goodness_of_fit_ref 1.083
_refine_ls_hydrogen_treatment constr
_refine_ls_matrix_type full
_refine_ls_number_parameters 461
_refine_ls_number_reflns 5959
_refine_ls_number_restraints 69
_refine_ls_restrained_S_all 1.114
_refine_ls_R_factor_all 0.0411
_refine_ls_R_factor_gt 0.0284
_refine_ls_shift/su_max 0.001
_refine_ls_shift/su_mean 0.000
_refine_ls_structure_factor_coef Fsqd
_refine_ls_weighting_details 'calc w=1/[\s^2^(Fo^2^)+(0.0288P)^2^+1.4366P] where P=(Fo^2^+2Fc^2^)/3'
_refine_ls_weighting_scheme calc
_refine_ls_wR_factor_gt 0.0618
_refine_ls_wR_factor_ref 0.0672
_reflns_number_gt 5094
_reflns_number_total 5959
_reflns_threshold_expression >2sigma(I)
_cod_data_source_file ic8014964_si_002_1.cif
_cod_data_source_block 06007a
_cod_depositor_comments
;
The following automatic conversions were performed:
'_symmetry_cell_setting' value 'Triclinic' changed to 'triclinic'
according to '/home/saulius/struct/CIF-dictionaries/cif_core.dic'
dictionary named 'cif_core.dic' version 2.4.1 from
2010-06-29.

'_exptl_absorpt_correction_type' value 'Multi-scan' changed
to 'multi-scan' according to
'/home/saulius/struct/CIF-dictionaries/cif_core.dic' dictionary named
'cif_core.dic' version 2.4.1 from 2010-06-29.

Automatic conversion script
Id: cif_fix_enum 1527 2010-12-29 10:47:43Z saulius 
;
_cod_database_code 4306671

loop_
_symmetry_equiv_pos_as_xyz
'x, y, z'
'-x, -y, -z'

loop_
_atom_site_label
_atom_site_type_symbol
_atom_site_fract_x
_atom_site_fract_y
_atom_site_fract_z
_atom_site_U_iso_or_equiv
_atom_site_adp_type
_atom_site_occupancy
_atom_site_symmetry_multiplicity
_atom_site_calc_flag
_atom_site_refinement_flags
_atom_site_disorder_assembly
_atom_site_disorder_group
W W 0.672507(18) 0.700971(15) 0.725572(14) 0.02320(8) Uani 1 1 d . . .
N1 N 0.7521(3) 0.5867(3) 0.7316(3) 0.0234(9) Uani 1 1 d . . .
N2 N 0.7950(3) 0.8029(3) 0.8078(3) 0.0241(9) Uani 1 1 d . . .
O1 O 0.5595(3) 0.7456(3) 0.8050(2) 0.0343(9) Uani 1 1 d . . .
O2 O 0.5240(3) 0.6394(3) 0.6387(2) 0.0355(9) Uani 1 1 d . . .
C1B C 0.7604(4) 0.9049(4) 0.8031(4) 0.0313(12) Uani 1 1 d . . .
C1A C 0.7080(4) 0.7747(4) 0.6187(3) 0.0302(12) Uani 1 1 d . . .
C1 C 0.4428(5) 0.7050(4) 0.8159(4) 0.0419(14) Uani 1 1 d . . .
H1A H 0.4174 0.6452 0.7710 0.050 Uiso 1 1 calc R . .
H1B H 0.3810 0.7568 0.8039 0.050 Uiso 1 1 calc R . .
C2B C 0.6963(5) 0.9361(4) 0.7212(4) 0.0364(14) Uani 1 1 d . . .
C2A C 0.6826(5) 0.8774(4) 0.6313(4) 0.0356(13) Uani 1 1 d . . .
C2 C 0.4478(5) 0.6741(5) 0.9108(4) 0.0473(15) Uani 1 1 d . . .
H2A H 0.3678 0.6465 0.9152 0.071 Uiso 1 1 calc R . .
H2B H 0.4704 0.7336 0.9553 0.071 Uiso 1 1 calc R . .
H2C H 0.5084 0.6225 0.9227 0.071 Uiso 1 1 calc R . .
C3B C 0.6465(6) 1.0446(4) 0.7264(5) 0.0549(17) Uani 1 1 d . . .
H3BA H 0.6554 1.0756 0.6712 0.066 Uiso 1 1 d R . .
H3BB H 0.6966 1.0864 0.7790 0.066 Uiso 1 1 d R . .
C3A C 0.6403(6) 0.9354(5) 0.5478(4) 0.0538(17) Uani 1 1 d . B .
H3AA H 0.5767 0.9819 0.5611 0.065 Uiso 1 1 calc R . .
H3AB H 0.6023 0.8857 0.4963 0.065 Uiso 1 1 calc R . .
C3 C 0.4274(5) 0.6928(5) 0.5887(4) 0.0510(16) Uani 1 1 d . . .
H3A H 0.4604 0.7356 0.5485 0.061 Uiso 1 1 calc R . .
H3B H 0.3903 0.7378 0.6312 0.061 Uiso 1 1 calc R . .
C4 C 0.3310(6) 0.6174(6) 0.5324(5) 0.069(2) Uani 1 1 d . . .
H4A H 0.2652 0.6543 0.4988 0.104 Uiso 1 1 calc R . .
H4B H 0.2981 0.5756 0.5724 0.104 Uiso 1 1 calc R . .
H4C H 0.3676 0.5738 0.4898 0.104 Uiso 1 1 calc R . .
C4A C 0.7415(7) 0.9982(6) 0.5180(5) 0.0794(19) Uani 1 1 d DU . .
H4AA H 0.7098 1.0146 0.4557 0.095 Uiso 1 1 calc R A 1
H4AB H 0.7556 1.0631 0.5576 0.095 Uiso 1 1 calc R A 1
C5A C 0.8600(12) 0.9517(10) 0.5195(10) 0.075(2) Uani 0.50 1 d PDU B 1
H5A1 H 0.9093 0.9975 0.4917 0.091 Uiso 0.50 1 calc PR B 1
H5A2 H 0.9005 0.9531 0.5838 0.091 Uiso 0.50 1 calc PR B 1
C6A C 0.8693(16) 0.8510(9) 0.4777(11) 0.078(2) Uani 0.50 1 d PDU B 1
H6A1 H 0.9578 0.8472 0.4798 0.093 Uiso 0.50 1 calc PR B 1
H6A2 H 0.8333 0.8570 0.4135 0.093 Uiso 0.50 1 calc PR B 1
C6AB C 0.8251(16) 0.8324(9) 0.4317(10) 0.075(2) Uani 0.50 1 d PDU B 2
H6A3 H 0.9002 0.8331 0.4067 0.091 Uiso 0.50 1 calc PR B 2
H6A4 H 0.7572 0.8146 0.3795 0.091 Uiso 0.50 1 calc PR B 2
C5AB C 0.8102(15) 0.9290(11) 0.4620(10) 0.080(2) Uani 0.50 1 d PDU B 2
H5A3 H 0.7947 0.9603 0.4044 0.097 Uiso 0.50 1 calc PR B 2
H5A4 H 0.8951 0.9508 0.4904 0.097 Uiso 0.50 1 calc PR B 2
C7B C 0.6843(6) 0.9839(4) 0.9465(4) 0.0520(16) Uani 1 1 d . . .
H7BA H 0.7197 1.0100 1.0099 0.062 Uiso 1 1 d R . .
H7BB H 0.6504 0.9146 0.9473 0.062 Uiso 1 1 d R . .
C7A C 0.8334(7) 0.7429(6) 0.4877(5) 0.0711(17) Uani 1 1 d DU . .
H7AA H 0.9052 0.7367 0.5363 0.085 Uiso 1 1 d R B .
H7AB H 0.8374 0.6898 0.4377 0.085 Uiso 1 1 d R . .
C8B C 0.7906(5) 0.9751(4) 0.8932(4) 0.0399(14) Uani 1 1 d . . .
H8BA H 0.8133 1.0438 0.8801 0.048 Uiso 1 1 calc R . .
H8BB H 0.8623 0.9495 0.9325 0.048 Uiso 1 1 calc R . .
C8A C 0.7163(5) 0.7198(4) 0.5252(4) 0.0422(14) Uani 1 1 d . B .
H8AA H 0.6449 0.7373 0.4806 0.051 Uiso 1 1 calc R . .
H8AB H 0.7099 0.6458 0.5288 0.051 Uiso 1 1 calc R . .
C11 C 0.7878(4) 0.4849(3) 0.7414(3) 0.0245(11) Uani 1 1 d . . .
C12 C 0.9092(5) 0.4591(4) 0.7318(3) 0.0303(12) Uani 1 1 d . . .
C13 C 0.9403(5) 0.3567(4) 0.7353(4) 0.0430(15) Uani 1 1 d . . .
H13A H 1.0189 0.3376 0.7277 0.052 Uiso 1 1 calc R . .
C14 C 0.8575(6) 0.2828(4) 0.7498(4) 0.0492(16) Uani 1 1 d . . .
H14A H 0.8801 0.2143 0.7512 0.059 Uiso 1 1 calc R . .
C15 C 0.7413(5) 0.3097(4) 0.7624(4) 0.0415(14) Uani 1 1 d . . .
H15A H 0.6866 0.2591 0.7734 0.050 Uiso 1 1 calc R . .
C16 C 0.7038(5) 0.4106(4) 0.7591(3) 0.0317(12) Uani 1 1 d . . .
C21 C 0.9140(4) 0.7843(4) 0.8661(3) 0.0265(12) Uani 1 1 d . . .
C22 C 1.0239(4) 0.8172(4) 0.8400(3) 0.0275(12) Uani 1 1 d . . .
C23 C 1.1361(5) 0.7989(4) 0.8967(4) 0.0366(13) Uani 1 1 d . . .
H23A H 1.2100 0.8204 0.8815 0.044 Uiso 1 1 calc R . .
C24 C 1.1402(5) 0.7496(4) 0.9750(4) 0.0402(14) Uani 1 1 d . . .
H24A H 1.2163 0.7378 1.0119 0.048 Uiso 1 1 calc R . .
C25 C 1.0335(5) 0.7181(4) 0.9985(4) 0.0390(14) Uani 1 1 d . . .
H25A H 1.0382 0.6843 1.0513 0.047 Uiso 1 1 calc R . .
C26 C 0.9168(5) 0.7345(4) 0.9461(3) 0.0300(12) Uani 1 1 d . . .
C121 C 0.9996(4) 0.5392(4) 0.7130(3) 0.0304(12) Uani 1 1 d . . .
H12A H 0.9688 0.6075 0.7289 0.036 Uiso 1 1 calc R . .
C122 C 1.0033(6) 0.5294(5) 0.6111(4) 0.0616(19) Uani 1 1 d . . .
H12E H 0.9207 0.5333 0.5758 0.092 Uiso 1 1 calc R . .
H12F H 1.0363 0.4640 0.5941 0.092 Uiso 1 1 calc R . .
H12G H 1.0550 0.5845 0.5989 0.092 Uiso 1 1 calc R . .
C123 C 1.1298(5) 0.5341(5) 0.7709(5) 0.0597(18) Uani 1 1 d . . .
H12B H 1.1260 0.5417 0.8352 0.089 Uiso 1 1 calc R . .
H12C H 1.1819 0.5889 0.7583 0.089 Uiso 1 1 calc R . .
H12D H 1.1635 0.4686 0.7554 0.089 Uiso 1 1 calc R . .
C161 C 0.5742(5) 0.4357(4) 0.7719(4) 0.0352(13) Uani 1 1 d . . .
H16A H 0.5717 0.5111 0.7834 0.042 Uiso 1 1 calc R . .
C162 C 0.4794(5) 0.4014(5) 0.6841(4) 0.0555(17) Uani 1 1 d . . .
H16E H 0.5024 0.4316 0.6331 0.083 Uiso 1 1 calc R . .
H16F H 0.3989 0.4237 0.6915 0.083 Uiso 1 1 calc R . .
H16G H 0.4771 0.3273 0.6723 0.083 Uiso 1 1 calc R . .
C163 C 0.5384(6) 0.3897(4) 0.8539(4) 0.0513(16) Uani 1 1 d . . .
H16B H 0.5987 0.4121 0.9089 0.077 Uiso 1 1 calc R . .
H16C H 0.5359 0.3155 0.8432 0.077 Uiso 1 1 calc R . .
H16D H 0.4581 0.4125 0.8614 0.077 Uiso 1 1 calc R . .
C221 C 1.0234(5) 0.8698(4) 0.7533(4) 0.0332(13) Uani 1 1 d . . .
H22A H 0.9403 0.8593 0.7142 0.040 Uiso 1 1 calc R . .
C222 C 1.1173(5) 0.8254(5) 0.6973(4) 0.0486(16) Uani 1 1 d . . .
H22E H 1.1000 0.7524 0.6813 0.073 Uiso 1 1 calc R . .
H22F H 1.1997 0.8369 0.7337 0.073 Uiso 1 1 calc R . .
H22G H 1.1109 0.8591 0.6421 0.073 Uiso 1 1 calc R . .
C223 C 1.0506(6) 0.9866(4) 0.7772(4) 0.0539(17) Uani 1 1 d . . .
H22B H 0.9919 1.0150 0.8119 0.081 Uiso 1 1 calc R . .
H22C H 1.0439 1.0191 0.7212 0.081 Uiso 1 1 calc R . .
H22D H 1.1331 0.9987 0.8133 0.081 Uiso 1 1 calc R . .
C261 C 0.8022(5) 0.7023(4) 0.9800(4) 0.0372(13) Uani 1 1 d . . .
H26A H 0.7294 0.7193 0.9350 0.045 Uiso 1 1 calc R . .
C262 C 0.7960(6) 0.5851(4) 0.9857(4) 0.0497(16) Uani 1 1 d . . .
H26E H 0.7225 0.5666 1.0070 0.075 Uiso 1 1 calc R . .
H26F H 0.8678 0.5662 1.0279 0.075 Uiso 1 1 calc R . .
H26G H 0.7939 0.5492 0.9256 0.075 Uiso 1 1 calc R . .
C263 C 0.7959(6) 0.7609(5) 1.0731(4) 0.0526(16) Uani 1 1 d . . .
H26B H 0.7988 0.8340 1.0683 0.079 Uiso 1 1 calc R . .
H26C H 0.8651 0.7440 1.1188 0.079 Uiso 1 1 calc R . .
H26D H 0.7199 0.7416 1.0908 0.079 Uiso 1 1 calc R . .
C6B C 0.5762(6) 1.0516(5) 0.9118(5) 0.0629(19) Uani 1 1 d . . .
H6B1 H 0.6099 1.1179 0.9013 0.075 Uiso 1 1 calc R . .
H6B2 H 0.5287 1.0643 0.9601 0.075 Uiso 1 1 calc R . .
C5B C 0.4873(6) 1.0062(5) 0.8227(6) 0.072(2) Uani 1 1 d . . .
H5B1 H 0.4939 0.9316 0.8163 0.087 Uiso 1 1 calc R . .
H5B2 H 0.4029 1.0206 0.8287 0.087 Uiso 1 1 calc R . .
C4B C 0.5109(6) 1.0473(5) 0.7355(6) 0.072(2) Uani 1 1 d . . .
H4B1 H 0.4849 1.1182 0.7349 0.087 Uiso 1 1 calc R . .
H4B2 H 0.4605 1.0066 0.6824 0.087 Uiso 1 1 calc R . .

loop_
_atom_site_aniso_label
_atom_site_aniso_U_11
_atom_site_aniso_U_22
_atom_site_aniso_U_33
_atom_site_aniso_U_23
_atom_site_aniso_U_13
_atom_site_aniso_U_12
W 0.01815(11) 0.02062(12) 0.02934(13) 0.00449(8) 0.00024(8) 0.00043(8)
N1 0.025(2) 0.017(2) 0.029(2) 0.0044(17) 0.0063(18) -0.0003(17)
N2 0.022(2) 0.022(2) 0.026(2) 0.0023(17) -0.0005(18) 0.0036(17)
O1 0.0218(19) 0.035(2) 0.045(2) 0.0004(17) 0.0075(17) -0.0009(15)
O2 0.027(2) 0.038(2) 0.039(2) 0.0104(17) -0.0022(17) -0.0022(16)
C1B 0.022(3) 0.024(3) 0.046(3) 0.002(2) 0.001(2) -0.002(2)
C1A 0.023(3) 0.029(3) 0.034(3) 0.005(2) -0.005(2) -0.003(2)
C1 0.023(3) 0.049(4) 0.057(4) 0.011(3) 0.014(3) 0.009(3)
C2B 0.029(3) 0.023(3) 0.055(4) 0.014(3) -0.002(3) 0.000(2)
C2A 0.025(3) 0.038(3) 0.041(3) 0.016(3) -0.006(3) 0.000(2)
C2 0.036(3) 0.054(4) 0.055(4) 0.001(3) 0.016(3) -0.001(3)
C3B 0.060(4) 0.025(3) 0.071(5) 0.006(3) -0.008(3) 0.011(3)
C3A 0.056(4) 0.041(4) 0.057(4) 0.021(3) -0.015(3) 0.003(3)
C3 0.033(3) 0.071(4) 0.046(4) 0.016(3) -0.004(3) -0.003(3)
C4 0.033(4) 0.104(6) 0.061(5) 0.018(4) -0.016(3) -0.025(4)
C4A 0.095(4) 0.080(4) 0.068(4) 0.040(3) 0.013(4) -0.012(4)
C5A 0.085(5) 0.086(4) 0.062(4) 0.034(4) 0.019(4) -0.019(4)
C6A 0.084(4) 0.091(4) 0.068(4) 0.024(4) 0.031(4) -0.013(4)
C6AB 0.083(5) 0.092(4) 0.059(4) 0.025(4) 0.027(4) -0.010(4)
C5AB 0.089(4) 0.090(4) 0.070(4) 0.036(4) 0.025(4) -0.014(4)
C7B 0.055(4) 0.036(3) 0.065(4) -0.006(3) 0.017(3) 0.012(3)
C7A 0.076(4) 0.087(4) 0.058(4) 0.017(3) 0.028(3) -0.002(3)
C8B 0.040(3) 0.029(3) 0.046(4) -0.007(3) 0.002(3) 0.003(3)
C8A 0.047(4) 0.047(4) 0.031(3) 0.010(3) 0.000(3) 0.006(3)
C11 0.032(3) 0.019(3) 0.020(3) 0.003(2) -0.003(2) 0.001(2)
C12 0.034(3) 0.029(3) 0.026(3) 0.000(2) 0.001(2) 0.005(2)
C13 0.039(3) 0.035(3) 0.053(4) 0.002(3) 0.006(3) 0.017(3)
C14 0.062(4) 0.025(3) 0.059(4) 0.006(3) 0.005(3) 0.010(3)
C15 0.049(4) 0.026(3) 0.047(4) 0.003(3) 0.005(3) 0.000(3)
C16 0.040(3) 0.021(3) 0.030(3) 0.003(2) -0.001(2) -0.001(2)
C21 0.026(3) 0.024(3) 0.026(3) -0.003(2) -0.001(2) 0.004(2)
C22 0.023(3) 0.022(3) 0.035(3) 0.002(2) 0.002(2) 0.001(2)
C23 0.024(3) 0.042(3) 0.042(4) 0.001(3) 0.002(3) -0.001(2)
C24 0.029(3) 0.052(4) 0.034(3) 0.004(3) -0.008(3) 0.007(3)
C25 0.038(3) 0.046(3) 0.030(3) 0.005(3) -0.003(3) 0.002(3)
C26 0.030(3) 0.029(3) 0.029(3) 0.000(2) 0.003(2) 0.003(2)
C121 0.027(3) 0.032(3) 0.032(3) 0.004(2) 0.005(2) 0.008(2)
C122 0.064(5) 0.079(5) 0.043(4) -0.001(3) 0.016(3) -0.005(4)
C123 0.037(4) 0.061(4) 0.078(5) 0.017(4) -0.002(3) -0.001(3)
C161 0.036(3) 0.023(3) 0.045(3) 0.004(2) 0.007(3) -0.005(2)
C162 0.039(4) 0.060(4) 0.062(4) 0.009(3) -0.005(3) -0.008(3)
C163 0.058(4) 0.045(4) 0.054(4) 0.010(3) 0.020(3) -0.006(3)
C221 0.026(3) 0.039(3) 0.036(3) 0.008(3) 0.008(2) 0.001(2)
C222 0.040(4) 0.063(4) 0.045(4) 0.013(3) 0.010(3) -0.003(3)
C223 0.045(4) 0.043(4) 0.071(5) 0.013(3) 0.003(3) -0.004(3)
C261 0.031(3) 0.050(4) 0.030(3) 0.010(3) 0.001(2) -0.001(3)
C262 0.064(4) 0.047(4) 0.038(4) 0.012(3) 0.008(3) -0.008(3)
C263 0.048(4) 0.070(4) 0.040(4) 0.002(3) 0.010(3) 0.000(3)
C6B 0.052(4) 0.040(4) 0.098(6) -0.008(4) 0.024(4) 0.014(3)
C5B 0.035(4) 0.045(4) 0.127(7) -0.012(4) 0.002(4) 0.012(3)
C4B 0.059(5) 0.035(4) 0.105(6) -0.005(4) -0.022(4) 0.023(3)

loop_
_atom_type_symbol
_atom_type_description
_atom_type_scat_dispersion_real
_atom_type_scat_dispersion_imag
_atom_type_scat_source
C C 0.0033 0.0016 'International Tables Vol C Tables 4.2.6.8 and 6.1.1.4'
H H 0.0000 0.0000 'International Tables Vol C Tables 4.2.6.8 and 6.1.1.4'
N N 0.0061 0.0033 'International Tables Vol C Tables 4.2.6.8 and 6.1.1.4'
O O 0.0106 0.0060 'International Tables Vol C Tables 4.2.6.8 and 6.1.1.4'
W W -0.8490 6.8722 'International Tables Vol C Tables 4.2.6.8 and 6.1.1.4'

loop_
_geom_angle_atom_site_label_1
_geom_angle_atom_site_label_2
_geom_angle_atom_site_label_3
_geom_angle
_geom_angle_site_symmetry_1
_geom_angle_site_symmetry_3
_geom_angle_publ_flag
N1 W O1 124.43(16) . . ?
N1 W O2 95.47(16) . . ?
O1 W O2 85.86(14) . . ?
N1 W N2 102.03(16) . . ?
O1 W N2 85.39(15) . . ?
O2 W N2 162.46(14) . . ?
N1 W C1A 109.97(19) . . ?
O1 W C1A 125.51(17) . . ?
O2 W C1A 86.13(16) . . ?
N2 W C1A 86.62(17) . . ?
C11 N1 W 165.3(3) . . ?
C1B N2 C21 117.9(4) . . ?
C1B N2 W 113.0(3) . . ?
C21 N2 W 129.0(3) . . ?
C1 O1 W 132.9(3) . . ?
C3 O2 W 126.9(3) . . ?
C2B C1B N2 120.5(4) . . ?
C2B C1B C8B 123.5(5) . . ?
N2 C1B C8B 115.9(4) . . ?
C2A C1A C8A 122.7(5) . . ?
C2A C1A W 110.2(4) . . ?
C8A C1A W 123.8(4) . . ?
O1 C1 C2 111.9(4) . . ?
C1B C2B C2A 125.1(5) . . ?
C1B C2B C3B 116.4(5) . . ?
C2A C2B C3B 118.3(5) . . ?
C1A C2A C2B 123.6(5) . . ?
C1A C2A C3A 119.5(5) . . ?
C2B C2A C3A 116.9(5) . . ?
C2B C3B C4B 113.8(5) . . ?
C2A C3A C4A 115.7(5) . . ?
O2 C3 C4 109.9(5) . . ?
C5A C4A C5AB 37.3(8) . . ?
C5A C4A C3A 117.6(8) . . ?
C5AB C4A C3A 109.6(8) . . ?
C6A C5A C4A 121.8(13) . . ?
C5A C6A C7A 139.4(13) . . ?
C5AB C6AB C7A 125.6(13) . . ?
C6AB C5AB C4A 145.0(14) . . ?
C6B C7B C8B 118.1(5) . . ?
C6A C7A C6AB 30.1(8) . . ?
C6A C7A C8A 120.0(8) . . ?
C6AB C7A C8A 114.7(8) . . ?
C1B C8B C7B 114.4(5) . . ?
C1A C8A C7A 117.0(5) . . ?
N1 C11 C16 120.4(4) . . ?
N1 C11 C12 118.4(4) . . ?
C16 C11 C12 121.2(4) . . ?
C13 C12 C11 117.7(5) . . ?
C13 C12 C121 121.0(5) . . ?
C11 C12 C121 121.2(4) . . ?
C14 C13 C12 121.4(5) . . ?
C13 C14 C15 120.2(5) . . ?
C14 C15 C16 121.4(5) . . ?
C15 C16 C11 117.9(5) . . ?
C15 C16 C161 119.3(5) . . ?
C11 C16 C161 122.8(4) . . ?
C26 C21 C22 121.7(4) . . ?
C26 C21 N2 119.8(4) . . ?
C22 C21 N2 118.6(4) . . ?
C23 C22 C21 117.5(5) . . ?
C23 C22 C221 119.8(4) . . ?
C21 C22 C221 122.7(4) . . ?
C24 C23 C22 121.4(5) . . ?
C25 C24 C23 120.1(5) . . ?
C24 C25 C26 122.3(5) . . ?
C25 C26 C21 117.0(5) . . ?
C25 C26 C261 119.0(5) . . ?
C21 C26 C261 124.0(4) . . ?
C12 C121 C122 110.0(4) . . ?
C12 C121 C123 113.2(4) . . ?
C122 C121 C123 110.6(5) . . ?
C16 C161 C162 110.7(5) . . ?
C16 C161 C163 113.3(4) . . ?
C162 C161 C163 110.3(5) . . ?
C22 C221 C223 110.7(4) . . ?
C22 C221 C222 112.7(4) . . ?
C223 C221 C222 109.0(4) . . ?
C26 C261 C263 111.7(4) . . ?
C26 C261 C262 111.0(5) . . ?
C263 C261 C262 110.4(5) . . ?
C7B C6B C5B 115.3(5) . . ?
C4B C5B C6B 114.6(6) . . ?
C5B C4B C3B 113.4(5) . . ?

loop_
_geom_bond_atom_site_label_1
_geom_bond_atom_site_label_2
_geom_bond_distance
_geom_bond_site_symmetry_2
_geom_bond_publ_flag
W N1 1.740(4) . ?
W O1 1.934(3) . ?
W O2 1.971(3) . ?
W N2 2.004(4) . ?
W C1A 2.030(5) . ?
N1 C11 1.401(6) . ?
N2 C1B 1.390(6) . ?
N2 C21 1.460(6) . ?
O1 C1 1.423(6) . ?
O2 C3 1.409(6) . ?
C1B C2B 1.384(7) . ?
C1B C8B 1.518(7) . ?
C1A C2A 1.371(7) . ?
C1A C8A 1.517(7) . ?
C1 C2 1.494(7) . ?
C2B C2A 1.449(8) . ?
C2B C3B 1.523(7) . ?
C2A C3A 1.514(7) . ?
C3B C4B 1.524(9) . ?
C3A C4A 1.526(9) . ?
C3 C4 1.493(8) . ?
C4A C5A 1.445(12) . ?
C4A C5AB 1.481(11) . ?
C5A C6A 1.406(12) . ?
C6A C7A 1.480(11) . ?
C6AB C5AB 1.316(12) . ?
C6AB C7A 1.490(11) . ?
C7B C6B 1.532(8) . ?
C7B C8B 1.534(8) . ?
C7A C8A 1.536(8) . ?
C11 C16 1.402(7) . ?
C11 C12 1.414(7) . ?
C12 C13 1.384(7) . ?
C12 C121 1.508(7) . ?
C13 C14 1.371(8) . ?
C14 C15 1.375(8) . ?
C15 C16 1.385(7) . ?
C16 C161 1.512(7) . ?
C21 C26 1.404(7) . ?
C21 C22 1.411(7) . ?
C22 C23 1.390(7) . ?
C22 C221 1.516(7) . ?
C23 C24 1.377(7) . ?
C24 C25 1.354(7) . ?
C25 C26 1.396(7) . ?
C26 C261 1.512(7) . ?
C121 C122 1.515(7) . ?
C121 C123 1.524(7) . ?
C161 C162 1.522(7) . ?
C161 C163 1.523(7) . ?
C221 C223 1.533(7) . ?
C221 C222 1.534(7) . ?
C261 C263 1.525(7) . ?
C261 C262 1.535(7) . ?
C6B C5B 1.538(9) . ?
C5B C4B 1.515(10) . ?

loop_
_geom_torsion_atom_site_label_1
_geom_torsion_atom_site_label_2
_geom_torsion_atom_site_label_3
_geom_torsion_atom_site_label_4
_geom_torsion
_geom_torsion_site_symmetry_1
_geom_torsion_site_symmetry_2
_geom_torsion_site_symmetry_3
_geom_torsion_site_symmetry_4
_geom_torsion_publ_flag
O1 W N1 C11 36.9(13) . . . . ?
O2 W N1 C11 -51.8(13) . . . . ?
N2 W N1 C11 129.6(13) . . . . ?
C1A W N1 C11 -139.7(13) . . . . ?
N1 W N2 C1B 170.4(3) . . . . ?
O1 W N2 C1B -65.4(3) . . . . ?
O2 W N2 C1B -5.0(7) . . . . ?
C1A W N2 C1B 60.7(4) . . . . ?
N1 W N2 C21 -6.3(4) . . . . ?
O1 W N2 C21 117.9(4) . . . . ?
O2 W N2 C21 178.2(4) . . . . ?
C1A W N2 C21 -116.1(4) . . . . ?
N1 W O1 C1 -65.5(5) . . . . ?
O2 W O1 C1 28.3(4) . . . . ?
N2 W O1 C1 -166.9(4) . . . . ?
C1A W O1 C1 110.5(4) . . . . ?
N1 W O2 C3 -167.0(4) . . . . ?
O1 W O2 C3 68.8(4) . . . . ?
N2 W O2 C3 8.5(8) . . . . ?
C1A W O2 C3 -57.3(4) . . . . ?
C21 N2 C1B C2B 143.8(5) . . . . ?
W N2 C1B C2B -33.3(6) . . . . ?
C21 N2 C1B C8B -39.7(6) . . . . ?
W N2 C1B C8B 143.1(4) . . . . ?
N1 W C1A C2A -159.5(3) . . . . ?
O1 W C1A C2A 23.9(4) . . . . ?
O2 W C1A C2A 106.0(4) . . . . ?
N2 W C1A C2A -58.0(4) . . . . ?
N1 W C1A C8A 40.3(4) . . . . ?
O1 W C1A C8A -136.2(4) . . . . ?
O2 W C1A C8A -54.1(4) . . . . ?
N2 W C1A C8A 141.9(4) . . . . ?
W O1 C1 C2 117.7(5) . . . . ?
N2 C1B C2B C2A -14.1(8) . . . . ?
C8B C1B C2B C2A 169.7(5) . . . . ?
N2 C1B C2B C3B 171.4(5) . . . . ?
C8B C1B C2B C3B -4.7(8) . . . . ?
C8A C1A C2A C2B -168.3(5) . . . . ?
W C1A C2A C2B 31.3(6) . . . . ?
C8A C1A C2A C3A 10.4(8) . . . . ?
W C1A C2A C3A -150.0(4) . . . . ?
C1B C2B C2A C1A 14.9(9) . . . . ?
C3B C2B C2A C1A -170.8(5) . . . . ?
C1B C2B C2A C3A -163.9(5) . . . . ?
C3B C2B C2A C3A 10.4(7) . . . . ?
C1B C2B C3B C4B -96.6(6) . . . . ?
C2A C2B C3B C4B 88.6(7) . . . . ?
C1A C2A C3A C4A -97.1(7) . . . . ?
C2B C2A C3A C4A 81.7(7) . . . . ?
W O2 C3 C4 -178.6(4) . . . . ?
C2A C3A C4A C5A 41.5(11) . . . . ?
C2A C3A C4A C5AB 81.4(10) . . . . ?
C5AB C4A C5A C6A -36.4(13) . . . . ?
C3A C4A C5A C6A 50.1(16) . . . . ?
C4A C5A C6A C7A -64(3) . . . . ?
C7A C6AB C5AB C4A -44(4) . . . . ?
C5A C4A C5AB C6AB 103(3) . . . . ?
C3A C4A C5AB C6AB -7(3) . . . . ?
C5A C6A C7A C6AB 118(3) . . . . ?
C5A C6A C7A C8A 30(3) . . . . ?
C5AB C6AB C7A C6A -44.9(18) . . . . ?
C5AB C6AB C7A C8A 63(2) . . . . ?
C2B C1B C8B C7B 82.2(7) . . . . ?
N2 C1B C8B C7B -94.1(6) . . . . ?
C6B C7B C8B C1B -76.3(7) . . . . ?
C2A C1A C8A C7A 74.8(7) . . . . ?
W C1A C8A C7A -127.5(5) . . . . ?
C6A C7A C8A C1A -55.8(11) . . . . ?
C6AB C7A C8A C1A -89.3(9) . . . . ?
W N1 C11 C16 2.3(15) . . . . ?
W N1 C11 C12 -178.6(11) . . . . ?
N1 C11 C12 C13 -175.6(4) . . . . ?
C16 C11 C12 C13 3.5(7) . . . . ?
N1 C11 C12 C121 1.1(7) . . . . ?
C16 C11 C12 C121 -179.8(4) . . . . ?
C11 C12 C13 C14 -1.5(8) . . . . ?
C121 C12 C13 C14 -178.2(5) . . . . ?
C12 C13 C14 C15 -0.8(9) . . . . ?
C13 C14 C15 C16 1.2(9) . . . . ?
C14 C15 C16 C11 0.7(8) . . . . ?
C14 C15 C16 C161 179.0(5) . . . . ?
N1 C11 C16 C15 176.0(4) . . . . ?
C12 C11 C16 C15 -3.1(7) . . . . ?
N1 C11 C16 C161 -2.2(7) . . . . ?
C12 C11 C16 C161 178.7(5) . . . . ?
C1B N2 C21 C26 112.8(5) . . . . ?
W N2 C21 C26 -70.6(6) . . . . ?
C1B N2 C21 C22 -67.4(6) . . . . ?
W N2 C21 C22 109.3(5) . . . . ?
C26 C21 C22 C23 -0.3(7) . . . . ?
N2 C21 C22 C23 179.8(4) . . . . ?
C26 C21 C22 C221 179.1(4) . . . . ?
N2 C21 C22 C221 -0.8(7) . . . . ?
C21 C22 C23 C24 0.7(7) . . . . ?
C221 C22 C23 C24 -178.7(5) . . . . ?
C22 C23 C24 C25 -0.3(8) . . . . ?
C23 C24 C25 C26 -0.6(9) . . . . ?
C24 C25 C26 C21 0.9(8) . . . . ?
C24 C25 C26 C261 -176.6(5) . . . . ?
C22 C21 C26 C25 -0.5(7) . . . . ?
N2 C21 C26 C25 179.4(4) . . . . ?
C22 C21 C26 C261 176.9(5) . . . . ?
N2 C21 C26 C261 -3.3(7) . . . . ?
C13 C12 C121 C122 77.2(6) . . . . ?
C11 C12 C121 C122 -99.4(6) . . . . ?
C13 C12 C121 C123 -47.1(7) . . . . ?
C11 C12 C121 C123 136.3(5) . . . . ?
C15 C16 C161 C162 -77.3(6) . . . . ?
C11 C16 C161 C162 100.8(6) . . . . ?
C15 C16 C161 C163 47.1(7) . . . . ?
C11 C16 C161 C163 -134.7(5) . . . . ?
C23 C22 C221 C223 -77.0(6) . . . . ?
C21 C22 C221 C223 103.7(5) . . . . ?
C23 C22 C221 C222 45.4(6) . . . . ?
C21 C22 C221 C222 -133.9(5) . . . . ?
C25 C26 C261 C263 61.8(6) . . . . ?
C21 C26 C261 C263 -115.5(5) . . . . ?
C25 C26 C261 C262 -61.9(6) . . . . ?
C21 C26 C261 C262 120.8(5) . . . . ?
C8B C7B C6B C5B 73.1(8) . . . . ?
C7B C6B C5B C4B -98.7(7) . . . . ?
C6B C5B C4B C3B 49.2(7) . . . . ?
C2B C3B C4B C5B 61.8(7) . . . . ?
